data_4028664
loop_
_publ_author_name
'R. Arun Kumar'
'G. Saidulu'
'Balasubramanian Sridhar'
'Shiuh Tzung Liu'
'K. Rajender Reddy'

_publ_section_title
;
 Copper-Catalyzed Activation of \a-Amino Peroxy and Hydroxy Intermediates
 to Iminium Ion Precursor: An Access to C4-Substituted
 3,4-Dihydroquinazolines via Oxidative Cross Coupling Strategy
;
_journal_name_full 'Journal of Organic Chemistry'
_journal_page_first 10240
_journal_page_last 10250
_journal_paper_doi 10.1021/jo401622r
_journal_volume 78
_journal_year 2013
_chemical_absolute_configuration rm
_chemical_formula_moiety 'C28 H20 N2'
_chemical_formula_sum 'C28 H20 N2'
_chemical_formula_weight 384.46
_chemical_name_systematic
; 
2,3-diphenyl-4-(phenylethynyl)-3,4-dihydroquinazoline.
;
_space_group_IT_number 4
_symmetry_cell_setting monoclinic
_symmetry_space_group_name_Hall 'P 2yb'
_symmetry_space_group_name_H-M 'P 1 21 1'
_atom_sites_solution_hydrogens geom
_atom_sites_solution_primary direct
_atom_sites_solution_secondary difmap
_audit_creation_method SHELXL-97
_cell_angle_alpha 90.00
_cell_angle_beta 98.496(0)
_cell_angle_gamma 90.00
_cell_formula_units_Z 4
_cell_length_a 10.0155(9)
_cell_length_b 12.2702(11)
_cell_length_c 17.6705(15)
_cell_measurement_reflns_used 5779
_cell_measurement_temperature 293(2)
_cell_measurement_theta_max 27.62
_cell_measurement_theta_min 2.33
_cell_volume 2147.7(3)
_computing_cell_refinement 'SAINT (Bruker, 2001)'
_computing_data_collection 'SMART (Bruker, 2001)'
_computing_data_reduction SAINT
_computing_molecular_graphics 'SHELXTL/PC (Sheldrick, 1990)'
_computing_publication_material SHELXL97
_computing_structure_refinement 'SHELXL-97 (Sheldrick, 2008)'
_computing_structure_solution 'SHELXS-97 (Sheldrick, 2008)'
_diffrn_ambient_temperature 294(2)
_diffrn_measured_fraction_theta_full 0.999
_diffrn_measured_fraction_theta_max 0.999
_diffrn_measurement_device 'Bruker SMART APEX CCD area-detector'
_diffrn_measurement_device_type 'CCD Area Detector'
_diffrn_measurement_method '\w scan'
_diffrn_radiation_monochromator graphite
_diffrn_radiation_source 'fine-focus sealed tube'
_diffrn_radiation_type MoK\a
_diffrn_radiation_wavelength 0.71073
_diffrn_reflns_av_R_equivalents 0.0185
_diffrn_reflns_av_sigmaI/netI 0.0206
_diffrn_reflns_limit_h_max 11
_diffrn_reflns_limit_h_min -11
_diffrn_reflns_limit_k_max 14
_diffrn_reflns_limit_k_min -14
_diffrn_reflns_limit_l_max 21
_diffrn_reflns_limit_l_min -21
_diffrn_reflns_number 20815
_diffrn_reflns_theta_full 25.00
_diffrn_reflns_theta_max 25.00
_diffrn_reflns_theta_min 2.03
_diffrn_standards_number 0
_exptl_absorpt_coefficient_mu 0.070
_exptl_absorpt_correction_type none
_exptl_crystal_colour colorless
_exptl_crystal_density_diffrn 1.189
_exptl_crystal_description needle
_exptl_crystal_F_000 808
_exptl_crystal_size_max 0.15
_exptl_crystal_size_mid 0.08
_exptl_crystal_size_min 0.06
_refine_diff_density_max 0.104
_refine_diff_density_min -0.130
_refine_diff_density_rms 0.023
_refine_ls_extinction_method none
_refine_ls_goodness_of_fit_ref 1.101
_refine_ls_hydrogen_treatment constr
_refine_ls_matrix_type full
_refine_ls_number_parameters 541
_refine_ls_number_reflns 3966
_refine_ls_number_restraints 1
_refine_ls_restrained_S_all 1.101
_refine_ls_R_factor_all 0.0311
_refine_ls_R_factor_gt 0.0291
_refine_ls_shift/su_max 0.000
_refine_ls_shift/su_mean 0.000
_refine_ls_structure_factor_coef Fsqd
_refine_ls_weighting_details 'calc w=1/[\s^2^(Fo^2^)+(0.0428P)^2^+0.1376P] where P=(Fo^2^+2Fc^2^)/3'
_refine_ls_weighting_scheme calc
_refine_ls_wR_factor_gt 0.0752
_refine_ls_wR_factor_ref 0.0773
_reflns_number_gt 7048
_reflns_number_total 7546
_reflns_threshold_expression I>2\s(I)
_cod_data_source_file jo401622r_si_002_1.cif
_cod_data_source_block 6A
_cod_original_sg_symbol_H-M 'P 21'
_cod_database_code 4028664

loop_
_symmetry_equiv_pos_as_xyz
'x, y, z'
'-x, y+1/2, -z'

loop_
_atom_site_label
_atom_site_type_symbol
_atom_site_fract_x
_atom_site_fract_y
_atom_site_fract_z
_atom_site_U_iso_or_equiv
_atom_site_adp_type
_atom_site_occupancy
_atom_site_symmetry_multiplicity
_atom_site_calc_flag
_atom_site_refinement_flags
N1A N 0.99547(15) 0.67588(13) 0.31880(8) 0.0502(4) Uani 1 1 d .
N2A N 0.83897(14) 0.76447(13) 0.38494(8) 0.0455(3) Uani 1 1 d .
C1A C 0.96532(17) 0.72316(15) 0.37913(9) 0.0445(4) Uani 1 1 d .
C2A C 0.75430(17) 0.79863(15) 0.31355(9) 0.0449(4) Uani 1 1 d .
H2A H 0.6599 0.7990 0.3222 0.054 Uiso 1 1 calc R
C3A C 0.76893(17) 0.71579(15) 0.25235(9) 0.0451(4) Uani 1 1 d .
C4A C 0.6673(2) 0.69666(18) 0.19186(10) 0.0553(5) Uani 1 1 d .
H4A H 0.5874 0.7363 0.1876 0.066 Uiso 1 1 calc R
C5A C 0.6843(2) 0.6189(2) 0.13783(11) 0.0639(6) Uani 1 1 d .
H5A H 0.6158 0.6062 0.0972 0.077 Uiso 1 1 calc R
C6A C 0.8025(2) 0.56001(19) 0.14393(11) 0.0647(5) Uani 1 1 d .
H6A H 0.8130 0.5067 0.1079 0.078 Uiso 1 1 calc R
C7A C 0.9054(2) 0.57983(17) 0.20335(11) 0.0580(5) Uani 1 1 d .
H7A H 0.9857 0.5408 0.2067 0.070 Uiso 1 1 calc R
C8A C 0.88931(18) 0.65790(15) 0.25823(10) 0.0470(4) Uani 1 1 d .
C9A C 1.07509(18) 0.74014(16) 0.44443(10) 0.0490(4) Uani 1 1 d .
C10A C 1.1734(2) 0.66155(19) 0.46214(11) 0.0615(5) Uani 1 1 d .
H10A H 1.1674 0.5958 0.4356 0.074 Uiso 1 1 calc R
C11A C 1.2813(2) 0.6808(2) 0.51958(13) 0.0744(7) Uani 1 1 d .
H11A H 1.3473 0.6276 0.5314 0.089 Uiso 1 1 calc R
C12A C 1.2913(2) 0.7766(2) 0.55873(13) 0.0788(7) Uani 1 1 d .
H12A H 1.3639 0.7889 0.5971 0.095 Uiso 1 1 calc R
C13A C 1.1940(3) 0.8552(2) 0.54153(15) 0.0783(7) Uani 1 1 d .
H13A H 1.2010 0.9208 0.5682 0.094 Uiso 1 1 calc R
C14A C 1.0860(2) 0.83717(18) 0.48483(12) 0.0617(5) Uani 1 1 d .
H14A H 1.0201 0.8905 0.4737 0.074 Uiso 1 1 calc R
C15A C 0.78754(17) 0.77315(16) 0.45560(10) 0.0467(4) Uani 1 1 d .
C16A C 0.8098(2) 0.69038(18) 0.50900(11) 0.0578(5) Uani 1 1 d .
H16A H 0.8586 0.6289 0.4988 0.069 Uiso 1 1 calc R
C17A C 0.7597(3) 0.6990(3) 0.57741(13) 0.0808(7) Uani 1 1 d .
H17A H 0.7758 0.6437 0.6136 0.097 Uiso 1 1 calc R
C18A C 0.6863(3) 0.7887(3) 0.59223(14) 0.0910(9) Uani 1 1 d .
H18A H 0.6532 0.7943 0.6385 0.109 Uiso 1 1 calc R
C19A C 0.6617(3) 0.8698(3) 0.53900(14) 0.0844(8) Uani 1 1 d .
H19A H 0.6104 0.9299 0.5489 0.101 Uiso 1 1 calc R
C20A C 0.7127(2) 0.8629(2) 0.47056(12) 0.0628(5) Uani 1 1 d .
H20A H 0.6965 0.9186 0.4347 0.075 Uiso 1 1 calc R
C21A C 0.78954(18) 0.90958(16) 0.29022(11) 0.0501(4) Uani 1 1 d .
C22A C 0.81752(19) 0.99699(17) 0.26822(11) 0.0541(5) Uani 1 1 d .
C23A C 0.8594(2) 1.09935(16) 0.23970(12) 0.0558(5) Uani 1 1 d .
C24A C 0.8589(2) 1.1125(2) 0.16181(13) 0.0703(6) Uani 1 1 d .
H24A H 0.8256 1.0574 0.1281 0.084 Uiso 1 1 calc R
C25A C 0.9080(3) 1.2075(2) 0.13406(16) 0.0850(8) Uani 1 1 d .
H25A H 0.9064 1.2166 0.0817 0.102 Uiso 1 1 calc R
C26A C 0.9590(3) 1.2880(2) 0.18350(19) 0.0940(9) Uani 1 1 d .
H26A H 0.9941 1.3510 0.1648 0.113 Uiso 1 1 calc R
C27A C 0.9586(4) 1.2763(2) 0.2602(2) 0.1055(10) Uani 1 1 d .
H27A H 0.9920 1.3319 0.2934 0.127 Uiso 1 1 calc R
C28A C 0.9088(3) 1.1821(2) 0.28883(16) 0.0854(8) Uani 1 1 d .
H28A H 0.9087 1.1747 0.3412 0.103 Uiso 1 1 calc R
N1B N 0.25649(15) 0.48295(14) 0.17002(8) 0.0542(4) Uani 1 1 d .
N2B N 0.41997(15) 0.40003(13) 0.10601(8) 0.0469(3) Uani 1 1 d .
C1B C 0.29032(17) 0.43667(16) 0.11009(10) 0.0472(4) Uani 1 1 d .
C2B C 0.50126(17) 0.36815(16) 0.17890(9) 0.0465(4) Uani 1 1 d .
H2B H 0.5964 0.3649 0.1719 0.056 Uiso 1 1 calc R
C3B C 0.48462(18) 0.45450(15) 0.23755(9) 0.0467(4) Uani 1 1 d .
C4B C 0.5858(2) 0.48057(17) 0.29676(10) 0.0547(5) Uani 1 1 d .
H4B H 0.6692 0.4461 0.3007 0.066 Uiso 1 1 calc R
C5B C 0.5626(2) 0.55802(18) 0.34995(11) 0.0612(5) Uani 1 1 d .
H5B H 0.6305 0.5756 0.3899 0.073 Uiso 1 1 calc R
C6B C 0.4392(2) 0.60932(19) 0.34413(12) 0.0647(5) Uani 1 1 d .
H6B H 0.4240 0.6611 0.3803 0.078 Uiso 1 1 calc R
C7B C 0.3376(2) 0.58421(18) 0.28476(12) 0.0616(5) Uani 1 1 d .
H7B H 0.2545 0.6191 0.2811 0.074 Uiso 1 1 calc R
C8B C 0.36002(19) 0.50673(17) 0.23070(10) 0.0509(4) Uani 1 1 d .
C9B C 0.18173(17) 0.41610(17) 0.04493(10) 0.0500(4) Uani 1 1 d .
C10B C 0.0752(2) 0.4884(2) 0.03031(11) 0.0646(6) Uani 1 1 d .
H10B H 0.0758 0.5521 0.0589 0.077 Uiso 1 1 calc R
C11B C -0.0320(2) 0.4671(3) -0.02640(13) 0.0807(8) Uani 1 1 d .
H11B H -0.1038 0.5157 -0.0352 0.097 Uiso 1 1 calc R
C12B C -0.0327(2) 0.3740(3) -0.06980(13) 0.0821(8) Uani 1 1 d .
H12B H -0.1046 0.3599 -0.1082 0.098 Uiso 1 1 calc R
C13B C 0.0723(2) 0.3025(2) -0.05639(13) 0.0747(7) Uani 1 1 d .
H13B H 0.0718 0.2398 -0.0860 0.090 Uiso 1 1 calc R
C14B C 0.1796(2) 0.32232(19) 0.00086(12) 0.0623(5) Uani 1 1 d .
H14B H 0.2503 0.2727 0.0098 0.075 Uiso 1 1 calc R
C15B C 0.47660(17) 0.39288(15) 0.03731(9) 0.0448(4) Uani 1 1 d .
C16B C 0.4485(2) 0.47205(18) -0.01843(11) 0.0556(5) Uani 1 1 d .
H16B H 0.3918 0.5298 -0.0110 0.067 Uiso 1 1 calc R
C17B C 0.5048(2) 0.4655(2) -0.08544(11) 0.0678(6) Uani 1 1 d .
H17B H 0.4839 0.5181 -0.1232 0.081 Uiso 1 1 calc R
C18B C 0.5907(2) 0.3823(2) -0.09643(12) 0.0712(6) Uani 1 1 d .
H18B H 0.6290 0.3788 -0.1412 0.085 Uiso 1 1 calc R
C19B C 0.6202(2) 0.3040(2) -0.04095(13) 0.0713(6) Uani 1 1 d .
H19B H 0.6789 0.2476 -0.0482 0.086 Uiso 1 1 calc R
C20B C 0.5631(2) 0.30837(19) 0.02590(12) 0.0582(5) Uani 1 1 d .
H20B H 0.5829 0.2546 0.0630 0.070 Uiso 1 1 calc R
C21B C 0.46005(19) 0.26087(17) 0.20423(10) 0.0491(4) Uani 1 1 d .
C22B C 0.41751(19) 0.17758(16) 0.22723(10) 0.0503(4) Uani 1 1 d .
C23B C 0.36528(19) 0.07984(17) 0.25581(11) 0.0466(4) Uani 1 1 d .
C24B C 0.4457(2) 0.01421(19) 0.30764(13) 0.0636(5) Uani 1 1 d .
H24B H 0.5356 0.0326 0.3232 0.076 Uiso 1 1 calc R
C25B C 0.3929(2) -0.0782(2) 0.33629(16) 0.0778(7) Uani 1 1 d .
H25B H 0.4472 -0.1213 0.3716 0.093 Uiso 1 1 calc R
C26B C 0.2607(2) -0.1070(2) 0.31299(15) 0.0736(6) Uani 1 1 d .
H26B H 0.2261 -0.1701 0.3318 0.088 Uiso 1 1 calc R
C27B C 0.1804(2) -0.0430(2) 0.26228(13) 0.0672(6) Uani 1 1 d .
H27B H 0.0907 -0.0623 0.2468 0.081 Uiso 1 1 calc R
C28B C 0.2315(2) 0.05020(18) 0.23374(11) 0.0584(5) Uani 1 1 d .
H28B H 0.1757 0.0937 0.1994 0.070 Uiso 1 1 calc R

loop_
_atom_site_aniso_label
_atom_site_aniso_U_11
_atom_site_aniso_U_22
_atom_site_aniso_U_33
_atom_site_aniso_U_23
_atom_site_aniso_U_13
_atom_site_aniso_U_12
N1A 0.0490(8) 0.0560(9) 0.0458(8) -0.0030(7) 0.0080(6) 0.0031(7)
N2A 0.0453(7) 0.0525(8) 0.0394(7) 0.0022(7) 0.0084(6) 0.0035(7)
C1A 0.0464(9) 0.0447(9) 0.0429(9) 0.0027(8) 0.0083(7) -0.0009(8)
C2A 0.0406(8) 0.0487(10) 0.0457(9) 0.0049(8) 0.0079(7) 0.0009(7)
C3A 0.0485(9) 0.0468(9) 0.0408(9) 0.0064(8) 0.0090(7) -0.0060(8)
C4A 0.0537(10) 0.0623(12) 0.0483(10) 0.0089(9) 0.0019(8) -0.0046(9)
C5A 0.0701(13) 0.0736(14) 0.0451(10) 0.0003(10) -0.0010(9) -0.0207(12)
C6A 0.0832(15) 0.0626(13) 0.0490(11) -0.0101(10) 0.0126(10) -0.0129(12)
C7A 0.0676(12) 0.0573(12) 0.0504(10) -0.0044(9) 0.0125(9) 0.0020(10)
C8A 0.0518(10) 0.0492(10) 0.0406(9) 0.0020(8) 0.0090(7) -0.0037(8)
C9A 0.0470(9) 0.0572(11) 0.0431(9) 0.0035(8) 0.0077(7) -0.0035(8)
C10A 0.0609(12) 0.0668(13) 0.0549(11) -0.0038(10) 0.0026(9) 0.0101(10)
C11A 0.0626(13) 0.0924(18) 0.0632(13) 0.0010(13) -0.0069(10) 0.0167(13)
C12A 0.0639(13) 0.1002(19) 0.0664(13) -0.0103(14) -0.0106(11) -0.0065(14)
C13A 0.0758(15) 0.0756(16) 0.0773(15) -0.0158(13) -0.0094(12) -0.0127(13)
C14A 0.0602(11) 0.0562(12) 0.0657(12) -0.0053(10) -0.0006(10) -0.0028(10)
C15A 0.0474(9) 0.0526(10) 0.0414(9) -0.0026(8) 0.0105(7) -0.0072(8)
C16A 0.0636(12) 0.0598(12) 0.0513(11) 0.0059(9) 0.0125(9) -0.0041(10)
C17A 0.0854(16) 0.105(2) 0.0560(12) 0.0206(13) 0.0230(12) -0.0065(15)
C18A 0.0933(17) 0.132(3) 0.0553(13) -0.0054(16) 0.0348(12) -0.0039(19)
C19A 0.0891(16) 0.096(2) 0.0747(15) -0.0164(16) 0.0356(13) 0.0127(15)
C20A 0.0694(13) 0.0617(13) 0.0603(12) -0.0042(10) 0.0195(10) 0.0045(10)
C21A 0.0501(9) 0.0503(11) 0.0505(10) 0.0039(9) 0.0092(8) 0.0060(8)
C22A 0.0530(10) 0.0525(12) 0.0576(11) 0.0060(9) 0.0112(8) 0.0059(9)
C23A 0.0564(11) 0.0468(11) 0.0662(12) 0.0101(9) 0.0161(9) 0.0085(9)
C24A 0.0697(13) 0.0722(14) 0.0672(13) 0.0154(12) 0.0047(10) 0.0006(12)
C25A 0.0933(18) 0.0846(19) 0.0799(16) 0.0348(15) 0.0220(14) 0.0100(15)
C26A 0.115(2) 0.0508(15) 0.125(2) 0.0238(16) 0.0457(19) 0.0054(14)
C27A 0.153(3) 0.0516(15) 0.119(2) -0.0100(15) 0.044(2) -0.0184(16)
C28A 0.125(2) 0.0597(14) 0.0782(16) -0.0015(13) 0.0349(15) -0.0054(14)
N1B 0.0504(8) 0.0620(10) 0.0500(8) -0.0062(8) 0.0072(7) 0.0030(8)
N2B 0.0465(7) 0.0547(9) 0.0401(7) 0.0047(7) 0.0083(6) 0.0021(7)
C1B 0.0473(9) 0.0493(10) 0.0461(9) 0.0037(8) 0.0104(7) 0.0011(8)
C2B 0.0460(9) 0.0514(10) 0.0427(9) 0.0059(8) 0.0082(7) 0.0020(8)
C3B 0.0553(10) 0.0457(10) 0.0396(9) 0.0080(8) 0.0089(7) -0.0071(8)
C4B 0.0591(10) 0.0563(12) 0.0474(9) 0.0092(9) 0.0032(8) -0.0083(9)
C5B 0.0781(13) 0.0566(12) 0.0462(10) 0.0039(9) 0.0001(9) -0.0194(11)
C6B 0.0895(15) 0.0539(12) 0.0509(11) -0.0050(10) 0.0110(10) -0.0089(11)
C7B 0.0706(12) 0.0591(12) 0.0565(11) -0.0079(10) 0.0134(9) 0.0025(10)
C8B 0.0561(10) 0.0510(10) 0.0463(9) 0.0000(8) 0.0105(8) -0.0042(9)
C9B 0.0453(9) 0.0609(12) 0.0451(9) 0.0020(9) 0.0112(7) -0.0002(8)
C10B 0.0611(11) 0.0815(15) 0.0513(11) 0.0015(11) 0.0090(9) 0.0135(11)
C11B 0.0568(12) 0.126(2) 0.0583(13) 0.0084(15) 0.0037(10) 0.0251(14)
C12B 0.0531(12) 0.138(2) 0.0541(12) -0.0046(16) 0.0037(9) -0.0084(15)
C13B 0.0623(12) 0.0938(18) 0.0682(13) -0.0201(14) 0.0097(10) -0.0158(13)
C14B 0.0501(10) 0.0687(13) 0.0685(12) -0.0078(11) 0.0103(9) -0.0046(10)
C15B 0.0434(8) 0.0513(10) 0.0402(8) -0.0001(8) 0.0077(7) -0.0074(8)
C16B 0.0570(11) 0.0600(12) 0.0496(10) 0.0071(9) 0.0075(8) -0.0039(9)
C17B 0.0661(12) 0.0887(16) 0.0492(11) 0.0159(11) 0.0110(9) -0.0149(12)
C18B 0.0601(12) 0.1076(19) 0.0496(11) 0.0003(13) 0.0208(9) -0.0131(13)
C19B 0.0570(12) 0.0915(17) 0.0695(13) -0.0100(13) 0.0234(10) 0.0035(12)
C20B 0.0556(11) 0.0661(12) 0.0551(11) 0.0061(10) 0.0153(9) 0.0054(10)
C21B 0.0562(10) 0.0500(11) 0.0419(9) 0.0003(8) 0.0098(8) 0.0057(9)
C22B 0.0591(11) 0.0489(11) 0.0441(9) -0.0025(9) 0.0118(8) 0.0053(9)
C23B 0.0539(9) 0.0447(9) 0.0433(8) -0.0021(7) 0.0144(7) 0.0055(7)
C24B 0.0512(11) 0.0618(12) 0.0779(13) 0.0139(11) 0.0097(9) 0.0049(10)
C25B 0.0701(14) 0.0658(14) 0.0982(17) 0.0320(13) 0.0150(12) 0.0103(12)
C26B 0.0735(14) 0.0583(13) 0.0966(17) 0.0109(13) 0.0376(13) -0.0019(11)
C27B 0.0543(11) 0.0683(14) 0.0818(14) -0.0099(12) 0.0196(10) -0.0056(10)
C28B 0.0562(11) 0.0614(12) 0.0566(11) 0.0001(9) 0.0050(8) 0.0052(9)

loop_
_atom_type_symbol
_atom_type_description
_atom_type_scat_dispersion_real
_atom_type_scat_dispersion_imag
_atom_type_scat_source
C C 0.0033 0.0016 'International Tables Vol C Tables 4.2.6.8 and 6.1.1.4'
H H 0.0000 0.0000 'International Tables Vol C Tables 4.2.6.8 and 6.1.1.4'
N N 0.0061 0.0033 'International Tables Vol C Tables 4.2.6.8 and 6.1.1.4'

loop_
_geom_angle_atom_site_label_1
_geom_angle_atom_site_label_2
_geom_angle_atom_site_label_3
_geom_angle
C1A N1A C8A 117.13(15)
C1A N2A C15A 123.17(14)
C1A N2A C2A 117.30(13)
C15A N2A C2A 119.53(13)
N1A C1A N2A 123.80(15)
N1A C1A C9A 117.95(15)
N2A C1A C9A 118.14(15)
N2A C2A C21A 111.68(15)
N2A C2A C3A 108.54(14)
C21A C2A C3A 111.60(14)
N2A C2A H2A 108.3
C21A C2A H2A 108.3
C3A C2A H2A 108.3
C4A C3A C8A 120.16(17)
C4A C3A C2A 122.05(16)
C8A C3A C2A 117.79(15)
C5A C4A C3A 120.07(19)
C5A C4A H4A 120.0
C3A C4A H4A 120.0
C6A C5A C4A 120.10(18)
C6A C5A H5A 120.0
C4A C5A H5A 120.0
C5A C6A C7A 120.3(2)
C5A C6A H6A 119.9
C7A C6A H6A 119.9
C6A C7A C8A 120.1(2)
C6A C7A H7A 119.9
C8A C7A H7A 119.9
C7A C8A C3A 119.27(17)
C7A C8A N1A 119.04(17)
C3A C8A N1A 121.69(16)
C10A C9A C14A 118.99(17)
C10A C9A C1A 119.94(18)
C14A C9A C1A 120.92(17)
C9A C10A C11A 119.9(2)
C9A C10A H10A 120.0
C11A C10A H10A 120.0
C12A C11A C10A 120.6(2)
C12A C11A H11A 119.7
C10A C11A H11A 119.7
C11A C12A C13A 119.9(2)
C11A C12A H12A 120.1
C13A C12A H12A 120.1
C12A C13A C14A 120.2(2)
C12A C13A H13A 119.9
C14A C13A H13A 119.9
C13A C14A C9A 120.4(2)
C13A C14A H14A 119.8
C9A C14A H14A 119.8
C20A C15A C16A 119.55(17)
C20A C15A N2A 120.36(17)
C16A C15A N2A 120.08(17)
C17A C16A C15A 119.9(2)
C17A C16A H16A 120.0
C15A C16A H16A 120.0
C18A C17A C16A 120.3(2)
C18A C17A H17A 119.9
C16A C17A H17A 119.9
C19A C18A C17A 120.1(2)
C19A C18A H18A 120.0
C17A C18A H18A 120.0
C18A C19A C20A 120.3(3)
C18A C19A H19A 119.9
C20A C19A H19A 119.9
C15A C20A C19A 119.9(2)
C15A C20A H20A 120.1
C19A C20A H20A 120.1
C22A C21A C2A 177.1(2)
C21A C22A C23A 176.0(2)
C28A C23A C24A 119.2(2)
C28A C23A C22A 121.23(19)
C24A C23A C22A 119.4(2)
C25A C24A C23A 120.1(2)
C25A C24A H24A 119.9
C23A C24A H24A 119.9
C26A C25A C24A 120.1(2)
C26A C25A H25A 120.0
C24A C25A H25A 120.0
C27A C26A C25A 120.2(3)
C27A C26A H26A 119.9
C25A C26A H26A 119.9
C26A C27A C28A 120.4(3)
C26A C27A H27A 119.8
C28A C27A H27A 119.8
C23A C28A C27A 120.0(2)
C23A C28A H28A 120.0
C27A C28A H28A 120.0
C1B N1B C8B 117.60(15)
C1B N2B C15B 124.16(14)
C1B N2B C2B 116.24(14)
C15B N2B C2B 119.61(14)
N1B C1B N2B 123.17(16)
N1B C1B C9B 117.42(15)
N2B C1B C9B 119.29(15)
C21B C2B N2B 111.16(15)
C21B C2B C3B 110.83(13)
N2B C2B C3B 108.16(15)
C21B C2B H2B 108.9
N2B C2B H2B 108.9
C3B C2B H2B 108.9
C4B C3B C8B 120.46(18)
C4B C3B C2B 122.64(17)
C8B C3B C2B 116.88(16)
C5B C4B C3B 119.74(19)
C5B C4B H4B 120.1
C3B C4B H4B 120.1
C6B C5B C4B 120.23(18)
C6B C5B H5B 119.9
C4B C5B H5B 119.9
C5B C6B C7B 120.4(2)
C5B C6B H6B 119.8
C7B C6B H6B 119.8
C6B C7B C8B 119.9(2)
C6B C7B H7B 120.1
C8B C7B H7B 120.1
C7B C8B C3B 119.27(18)
C7B C8B N1B 119.34(17)
C3B C8B N1B 121.39(17)
C10B C9B C14B 118.67(18)
C10B C9B C1B 119.52(18)
C14B C9B C1B 121.69(18)
C11B C10B C9B 120.6(2)
C11B C10B H10B 119.7
C9B C10B H10B 119.7
C12B C11B C10B 120.1(2)
C12B C11B H11B 119.9
C10B C11B H11B 119.9
C13B C12B C11B 119.8(2)
C13B C12B H12B 120.1
C11B C12B H12B 120.1
C12B C13B C14B 120.7(2)
C12B C13B H13B 119.7
C14B C13B H13B 119.7
C13B C14B C9B 120.1(2)
C13B C14B H14B 119.9
C9B C14B H14B 119.9
C16B C15B C20B 119.23(18)
C16B C15B N2B 120.13(17)
C20B C15B N2B 120.62(16)
C15B C16B C17B 120.1(2)
C15B C16B H16B 119.9
C17B C16B H16B 119.9
C18B C17B C16B 120.6(2)
C18B C17B H17B 119.7
C16B C17B H17B 119.7
C17B C18B C19B 119.60(19)
C17B C18B H18B 120.2
C19B C18B H18B 120.2
C18B C19B C20B 120.6(2)
C18B C19B H19B 119.7
C20B C19B H19B 119.7
C15B C20B C19B 119.9(2)
C15B C20B H20B 120.1
C19B C20B H20B 120.1
C22B C21B C2B 174.45(18)
C21B C22B C23B 178.68(18)
C24B C23B C28B 118.4(2)
C24B C23B C22B 120.93(19)
C28B C23B C22B 120.60(19)
C25B C24B C23B 120.3(2)
C25B C24B H24B 119.9
C23B C24B H24B 119.9
C26B C25B C24B 120.4(2)
C26B C25B H25B 119.8
C24B C25B H25B 119.8
C27B C26B C25B 119.9(2)
C27B C26B H26B 120.1
C25B C26B H26B 120.1
C26B C27B C28B 120.3(2)
C26B C27B H27B 119.8
C28B C27B H27B 119.8
C27B C28B C23B 120.6(2)
C27B C28B H28B 119.7
C23B C28B H28B 119.7

loop_
_geom_bond_atom_site_label_1
_geom_bond_atom_site_label_2
_geom_bond_distance
N1A C1A 1.288(2)
N1A C8A 1.410(2)
N2A C1A 1.381(2)
N2A C15A 1.423(2)
N2A C2A 1.473(2)
C1A C9A 1.486(2)
C2A C21A 1.480(3)
C2A C3A 1.507(3)
C2A H2A 0.9800
C3A C4A 1.383(2)
C3A C8A 1.390(3)
C4A C5A 1.378(3)
C4A H4A 0.9300
C5A C6A 1.378(3)
C5A H5A 0.9300
C6A C7A 1.380(3)
C6A H6A 0.9300
C7A C8A 1.389(3)
C7A H7A 0.9300
C9A C10A 1.381(3)
C9A C14A 1.384(3)
C10A C11A 1.389(3)
C10A H10A 0.9300
C11A C12A 1.361(4)
C11A H11A 0.9300
C12A C13A 1.372(4)
C12A H12A 0.9300
C13A C14A 1.380(3)
C13A H13A 0.9300
C14A H14A 0.9300
C15A C20A 1.379(3)
C15A C16A 1.382(3)
C16A C17A 1.380(3)
C16A H16A 0.9300
C17A C18A 1.369(4)
C17A H17A 0.9300
C18A C19A 1.367(4)
C18A H18A 0.9300
C19A C20A 1.383(3)
C19A H19A 0.9300
C20A H20A 0.9300
C21A C22A 1.188(3)
C22A C23A 1.439(3)
C23A C28A 1.380(3)
C23A C24A 1.385(3)
C24A C25A 1.382(4)
C24A H24A 0.9300
C25A C26A 1.367(4)
C25A H25A 0.9300
C26A C27A 1.363(4)
C26A H26A 0.9300
C27A C28A 1.383(4)
C27A H27A 0.9300
C28A H28A 0.9300
N1B C1B 1.290(2)
N1B C8B 1.408(2)
N2B C1B 1.386(2)
N2B C15B 1.417(2)
N2B C2B 1.471(2)
C1B C9B 1.484(2)
C2B C21B 1.469(3)
C2B C3B 1.509(3)
C2B H2B 0.9800
C3B C4B 1.382(2)
C3B C8B 1.392(3)
C4B C5B 1.380(3)
C4B H4B 0.9300
C5B C6B 1.378(3)
C5B H5B 0.9300
C6B C7B 1.384(3)
C6B H6B 0.9300
C7B C8B 1.389(3)
C7B H7B 0.9300
C9B C10B 1.382(3)
C9B C14B 1.388(3)
C10B C11B 1.381(3)
C10B H10B 0.9300
C11B C12B 1.375(4)
C11B H11B 0.9300
C12B C13B 1.363(4)
C12B H12B 0.9300
C13B C14B 1.384(3)
C13B H13B 0.9300
C14B H14B 0.9300
C15B C16B 1.382(3)
C15B C20B 1.385(3)
C16B C17B 1.387(3)
C16B H16B 0.9300
C17B C18B 1.368(4)
C17B H17B 0.9300
C18B C19B 1.373(4)
C18B H18B 0.9300
C19B C20B 1.387(3)
C19B H19B 0.9300
C20B H20B 0.9300
C21B C22B 1.201(3)
C22B C23B 1.430(3)
C23B C24B 1.385(3)
C23B C28B 1.388(3)
C24B C25B 1.378(3)
C24B H24B 0.9300
C25B C26B 1.374(3)
C25B H25B 0.9300
C26B C27B 1.361(3)
C26B H26B 0.9300
C27B C28B 1.379(3)
C27B H27B 0.9300
C28B H28B 0.9300

loop_
_geom_torsion_atom_site_label_1
_geom_torsion_atom_site_label_2
_geom_torsion_atom_site_label_3
_geom_torsion_atom_site_label_4
_geom_torsion
C8A N1A C1A N2A -5.5(3)
C8A N1A C1A C9A 178.37(16)
C15A N2A C1A N1A 152.13(18)
C2A N2A C1A N1A -26.6(3)
C15A N2A C1A C9A -31.8(3)
C2A N2A C1A C9A 149.46(16)
C1A N2A C2A C21A -82.3(2)
C15A N2A C2A C21A 98.93(18)
C1A N2A C2A C3A 41.2(2)
C15A N2A C2A C3A -137.63(16)
N2A C2A C3A C4A 152.03(16)
C21A C2A C3A C4A -84.5(2)
N2A C2A C3A C8A -28.0(2)
C21A C2A C3A C8A 95.53(19)
C8A C3A C4A C5A 1.0(3)
C2A C3A C4A C5A -179.00(17)
C3A C4A C5A C6A 0.0(3)
C4A C5A C6A C7A -1.2(3)
C5A C6A C7A C8A 1.3(3)
C6A C7A C8A C3A -0.2(3)
C6A C7A C8A N1A 179.38(18)
C4A C3A C8A C7A -0.9(3)
C2A C3A C8A C7A 179.11(17)
C4A C3A C8A N1A 179.51(17)
C2A C3A C8A N1A -0.5(2)
C1A N1A C8A C7A -160.26(18)
C1A N1A C8A C3A 19.4(3)
N1A C1A C9A C10A -37.5(3)
N2A C1A C9A C10A 146.18(18)
N1A C1A C9A C14A 138.0(2)
N2A C1A C9A C14A -38.4(3)
C14A C9A C10A C11A -0.2(3)
C1A C9A C10A C11A 175.35(19)
C9A C10A C11A C12A -0.1(4)
C10A C11A C12A C13A 0.1(4)
C11A C12A C13A C14A 0.2(4)
C12A C13A C14A C9A -0.4(4)
C10A C9A C14A C13A 0.4(3)
C1A C9A C14A C13A -175.1(2)
C1A N2A C15A C20A 140.94(19)
C2A N2A C15A C20A -40.3(3)
C1A N2A C15A C16A -40.5(3)
C2A N2A C15A C16A 138.21(18)
C20A C15A C16A C17A -1.4(3)
N2A C15A C16A C17A -179.9(2)
C15A C16A C17A C18A 0.9(4)
C16A C17A C18A C19A 0.4(4)
C17A C18A C19A C20A -1.2(4)
C16A C15A C20A C19A 0.6(3)
N2A C15A C20A C19A 179.2(2)
C18A C19A C20A C15A 0.7(4)
N2A C2A C21A C22A 136(4)
C3A C2A C21A C22A 14(4)
C2A C21A C22A C23A -58(6)
C21A C22A C23A C28A -111(3)
C21A C22A C23A C24A 64(3)
C28A C23A C24A C25A 0.3(3)
C22A C23A C24A C25A -175.4(2)
C23A C24A C25A C26A 1.0(4)
C24A C25A C26A C27A -1.6(4)
C25A C26A C27A C28A 1.1(5)
C24A C23A C28A C27A -0.8(4)
C22A C23A C28A C27A 174.7(2)
C26A C27A C28A C23A 0.1(5)
C8B N1B C1B N2B 6.6(3)
C8B N1B C1B C9B -177.41(17)
C15B N2B C1B N1B -151.80(18)
C2B N2B C1B N1B 27.7(3)
C15B N2B C1B C9B 32.3(3)
C2B N2B C1B C9B -148.22(17)
C1B N2B C2B C21B 76.7(2)
C15B N2B C2B C21B -103.80(18)
C1B N2B C2B C3B -45.2(2)
C15B N2B C2B C3B 134.32(16)
C21B C2B C3B C4B 89.5(2)
N2B C2B C3B C4B -148.46(16)
C21B C2B C3B C8B -89.3(2)
N2B C2B C3B C8B 32.8(2)
C8B C3B C4B C5B 0.8(3)
C2B C3B C4B C5B -177.94(16)
C3B C4B C5B C6B -0.1(3)
C4B C5B C6B C7B -0.4(3)
C5B C6B C7B C8B 0.1(3)
C6B C7B C8B C3B 0.6(3)
C6B C7B C8B N1B -179.17(19)
C4B C3B C8B C7B -1.0(3)
C2B C3B C8B C7B 177.74(17)
C4B C3B C8B N1B 178.75(17)
C2B C3B C8B N1B -2.5(3)
C1B N1B C8B C7B 160.28(19)
C1B N1B C8B C3B -19.5(3)
N1B C1B C9B C10B 33.4(3)
N2B C1B C9B C10B -150.50(19)
N1B C1B C9B C14B -142.51(19)
N2B C1B C9B C14B 33.6(3)
C14B C9B C10B C11B 0.8(3)
C1B C9B C10B C11B -175.23(19)
C9B C10B C11B C12B -1.0(3)
C10B C11B C12B C13B 0.4(4)
C11B C12B C13B C14B 0.4(4)
C12B C13B C14B C9B -0.6(3)
C10B C9B C14B C13B 0.0(3)
C1B C9B C14B C13B 175.91(19)
C1B N2B C15B C16B 37.7(3)
C2B N2B C15B C16B -141.75(18)
C1B N2B C15B C20B -143.91(19)
C2B N2B C15B C20B 36.6(2)
C20B C15B C16B C17B 1.1(3)
N2B C15B C16B C17B 179.51(17)
C15B C16B C17B C18B -1.5(3)
C16B C17B C18B C19B 0.8(4)
C17B C18B C19B C20B 0.3(4)
C16B C15B C20B C19B -0.1(3)
N2B C15B C20B C19B -178.47(19)
C18B C19B C20B C15B -0.6(3)
N2B C2B C21B C22B -81(2)
C3B C2B C21B C22B 40(2)
C2B C21B C22B C23B -21(12)
C21B C22B C23B C24B -102(10)
C21B C22B C23B C28B 76(10)
C28B C23B C24B C25B 0.0(3)
C22B C23B C24B C25B 178.2(2)
C23B C24B C25B C26B 0.9(4)
C24B C25B C26B C27B -1.1(4)
C25B C26B C27B C28B 0.5(4)
C26B C27B C28B C23B 0.4(3)
C24B C23B C28B C27B -0.6(3)
C22B C23B C28B C27B -178.88(18)
